data_2234377
loop_
_publ_author_name
'Wang, Qing-Peng'
'Chang, Juan-Juan'
'Zhang, Hui-Zhen'
'Lv, Jing-Song'
'Zhou, Cheng-He'

_publ_section_title
;
 9-(4-Bromobutyl)-9<i>H</i>-carbazole
;
_journal_coeditor_code RK2343
_journal_issue 4
_journal_name_full 'Acta Crystallographica Section E'
_journal_page_first o1112
_journal_paper_doi 10.1107/S1600536812010987
_journal_volume 68
_journal_year 2012
_chemical_formula_iupac 'C16 H16 Br N'
_chemical_formula_moiety 'C16 H16 Br N'
_chemical_formula_sum 'C16 H16 Br N'
_chemical_formula_weight 302.20
_chemical_name_systematic
;
9-(4-Bromobutyl)-9<i>H</i>-carbazole
;
_space_group_IT_number 61
_symmetry_cell_setting orthorhombic
_symmetry_space_group_name_Hall '-P 2ac 2ab'
_symmetry_space_group_name_H-M 'P b c a'
_atom_sites_solution_hydrogens geom
_atom_sites_solution_primary direct
_atom_sites_solution_secondary difmap
_audit_creation_method SHELXL97
_cell_angle_alpha 90.00
_cell_angle_beta 90.00
_cell_angle_gamma 90.00
_cell_formula_units_Z 8
_cell_length_a 7.696(3)
_cell_length_b 22.658(8)
_cell_length_c 16.030(6)
_cell_measurement_reflns_used 1683
_cell_measurement_temperature 296(2)
_cell_measurement_theta_max 20.46
_cell_measurement_theta_min 2.20
_cell_volume 2795.2(18)
_computing_cell_refinement '<i>SAINT-Plus</i> (Bruker, 2001)'
_computing_data_collection '<i>SMART</i> (Bruker, 2001)'
_computing_data_reduction '<i>SAINT-Plus</i> (Bruker, 2001)'
_computing_molecular_graphics '<i>SHELXTL</i> (Sheldrick, 2008)'
_computing_publication_material '<i>SHELXTL</i> (Sheldrick, 2008)'
_computing_structure_refinement '<i>SHELXL97</i> (Sheldrick, 2008)'
_computing_structure_solution '<i>SHELXS97</i> (Sheldrick, 2008)'
_diffrn_ambient_temperature 296(2)
_diffrn_measured_fraction_theta_full 0.999
_diffrn_measured_fraction_theta_max 0.999
_diffrn_measurement_device_type 'Bruker SMART CCD'
_diffrn_measurement_method '\f and \w scans'
_diffrn_radiation_monochromator graphite
_diffrn_radiation_source 'fine-focus sealed tube'
_diffrn_radiation_type MoK\a
_diffrn_radiation_wavelength 0.71073
_diffrn_reflns_av_R_equivalents 0.0935
_diffrn_reflns_av_sigmaI/netI 0.0724
_diffrn_reflns_limit_h_max 9
_diffrn_reflns_limit_h_min -9
_diffrn_reflns_limit_k_max 23
_diffrn_reflns_limit_k_min -26
_diffrn_reflns_limit_l_max 18
_diffrn_reflns_limit_l_min -19
_diffrn_reflns_number 13981
_diffrn_reflns_theta_full 25.00
_diffrn_reflns_theta_max 25.00
_diffrn_reflns_theta_min 2.20
_exptl_absorpt_coefficient_mu 2.923
_exptl_absorpt_correction_T_max 0.4548
_exptl_absorpt_correction_T_min 0.4277
_exptl_absorpt_correction_type multi-scan
_exptl_absorpt_process_details '(<i>SADABS</i>; Sheldrick, 1996)'
_exptl_crystal_colour colourless
_exptl_crystal_density_diffrn 1.436
_exptl_crystal_density_method 'not measured'
_exptl_crystal_description Block
_exptl_crystal_F_000 1232
_exptl_crystal_size_max 0.35
_exptl_crystal_size_mid 0.33
_exptl_crystal_size_min 0.32
_refine_diff_density_max 0.347
_refine_diff_density_min -0.420
_refine_ls_extinction_method none
_refine_ls_goodness_of_fit_ref 0.974
_refine_ls_hydrogen_treatment constr
_refine_ls_matrix_type full
_refine_ls_number_parameters 163
_refine_ls_number_reflns 2460
_refine_ls_number_restraints 0
_refine_ls_restrained_S_all 0.974
_refine_ls_R_factor_all 0.1193
_refine_ls_R_factor_gt 0.0496
_refine_ls_shift/su_max 0.000
_refine_ls_shift/su_mean 0.000
_refine_ls_structure_factor_coef Fsqd
_refine_ls_weighting_details 'calc w=1/[\s^2^(Fo^2^)+(0.0728P)^2^] where P=(Fo^2^+2Fc^2^)/3'
_refine_ls_weighting_scheme calc
_refine_ls_wR_factor_gt 0.1177
_refine_ls_wR_factor_ref 0.1452
_reflns_number_gt 1252
_reflns_number_total 2460
_reflns_threshold_expression I>2\s(I)
_cod_data_source_file rk2343.cif
_cod_data_source_block I
_cod_original_cell_volume 2795.3(18)
_cod_database_code 2234377
_cod_database_fobs_code 2234377

loop_
_symmetry_equiv_pos_as_xyz
'x, y, z'
'-x+1/2, -y, z+1/2'
'-x, y+1/2, -z+1/2'
'x+1/2, -y+1/2, -z'
'-x, -y, -z'
'x-1/2, y, -z-1/2'
'x, -y-1/2, z-1/2'
'-x-1/2, y-1/2, z'

loop_
_atom_site_type_symbol
_atom_site_label
_atom_site_fract_x
_atom_site_fract_y
_atom_site_fract_z
_atom_site_U_iso_or_equiv
_atom_site_adp_type
_atom_site_calc_flag
_atom_site_refinement_flags
_atom_site_occupancy
_atom_site_symmetry_multiplicity
Br Br1 1.17750(8) 0.51102(3) 0.14901(4) 0.0961(4) Uani d . 1 1
N N1 0.4563(4) 0.63416(15) 0.0682(2) 0.0503(9) Uani d . 1 1
C C1 0.9838(6) 0.5506(2) 0.0916(3) 0.0804(16) Uani d . 1 1
H H1A 1.0214 0.5640 0.0371 0.097 Uiso calc R 1 1
H H1B 0.8887 0.5230 0.0840 0.097 Uiso calc R 1 1
C C2 0.9256(7) 0.6005(2) 0.1406(3) 0.0728(15) Uani d . 1 1
H H2A 1.0216 0.6275 0.1495 0.087 Uiso calc R 1 1
H H2B 0.8853 0.5869 0.1946 0.087 Uiso calc R 1 1
C C3 0.7738(6) 0.6334(2) 0.0939(3) 0.0710(16) Uani d . 1 1
H H3A 0.7660 0.6736 0.1143 0.085 Uiso calc R 1 1
H H3B 0.7995 0.6349 0.0347 0.085 Uiso calc R 1 1
C C4 0.6020(6) 0.60279(19) 0.1069(3) 0.0589(12) Uani d . 1 1
H H4A 0.6086 0.5633 0.0837 0.071 Uiso calc R 1 1
H H4B 0.5804 0.5991 0.1662 0.071 Uiso calc R 1 1
C C5 0.3858(6) 0.6217(2) -0.0087(3) 0.0534(12) Uani d . 1 1
C C6 0.4334(8) 0.5788(2) -0.0656(3) 0.0744(15) Uani d . 1 1
H H6 0.5249 0.5531 -0.0549 0.089 Uiso calc R 1 1
C C7 0.3397(11) 0.5757(3) -0.1393(4) 0.107(2) Uani d . 1 1
H H7 0.3692 0.5475 -0.1791 0.128 Uiso calc R 1 1
C C8 0.2017(10) 0.6140(4) -0.1546(4) 0.106(3) Uani d . 1 1
H H8 0.1403 0.6107 -0.2044 0.127 Uiso calc R 1 1
C C9 0.1550(7) 0.6562(3) -0.0986(4) 0.0820(17) Uani d . 1 1
H H9 0.0626 0.6815 -0.1095 0.098 Uiso calc R 1 1
C C10 0.2482(6) 0.6607(2) -0.0248(3) 0.0546(12) Uani d . 1 1
C C11 0.2370(5) 0.6987(2) 0.0468(3) 0.0517(12) Uani d . 1 1
C C12 0.1309(6) 0.7458(2) 0.0690(4) 0.0684(15) Uani d . 1 1
H H12 0.0438 0.7587 0.0331 0.082 Uiso calc R 1 1
C C13 0.1557(7) 0.7729(3) 0.1436(4) 0.0810(17) Uani d . 1 1
H H13 0.0852 0.8046 0.1584 0.097 Uiso calc R 1 1
C C14 0.2847(7) 0.7542(2) 0.1985(4) 0.0744(16) Uani d . 1 1
H H14 0.2990 0.7734 0.2493 0.089 Uiso calc R 1 1
C C15 0.3906(6) 0.7079(2) 0.1782(3) 0.0576(12) Uani d . 1 1
H H15 0.4762 0.6952 0.2150 0.069 Uiso calc R 1 1
C C16 0.3682(5) 0.68078(19) 0.1028(3) 0.0462(11) Uani d . 1 1

loop_
_atom_site_aniso_label
_atom_site_aniso_U_11
_atom_site_aniso_U_22
_atom_site_aniso_U_33
_atom_site_aniso_U_12
_atom_site_aniso_U_13
_atom_site_aniso_U_23
Br1 0.0657(4) 0.1089(6) 0.1138(6) 0.0220(3) 0.0026(3) 0.0376(4)
N1 0.046(2) 0.051(2) 0.054(3) 0.0042(18) -0.0053(18) 0.0027(19)
C1 0.068(4) 0.086(4) 0.087(4) 0.003(3) 0.000(3) 0.013(3)
C2 0.062(3) 0.089(4) 0.068(4) -0.010(3) 0.001(3) -0.007(3)
C3 0.049(3) 0.070(3) 0.094(5) 0.004(2) 0.000(3) 0.017(3)
C4 0.046(3) 0.059(3) 0.072(3) 0.006(2) -0.002(3) 0.011(3)
C5 0.055(3) 0.047(3) 0.058(3) -0.011(2) 0.008(3) 0.006(3)
C6 0.101(4) 0.060(3) 0.062(4) -0.010(3) 0.003(3) 0.004(3)
C7 0.171(8) 0.082(5) 0.067(5) -0.049(5) 0.010(5) -0.003(4)
C8 0.151(7) 0.095(5) 0.072(5) -0.050(5) -0.043(5) 0.022(4)
C9 0.090(4) 0.085(4) 0.071(4) -0.030(3) -0.028(4) 0.031(4)
C10 0.050(3) 0.060(3) 0.054(4) -0.014(2) -0.003(2) 0.015(3)
C11 0.036(2) 0.056(3) 0.063(4) -0.002(2) 0.003(2) 0.024(3)
C12 0.053(3) 0.074(4) 0.079(4) 0.011(3) 0.007(3) 0.028(3)
C13 0.075(4) 0.071(4) 0.097(5) 0.020(3) 0.030(4) 0.013(4)
C14 0.087(4) 0.077(4) 0.060(4) 0.007(3) 0.018(3) 0.004(3)
C15 0.056(3) 0.067(3) 0.050(3) 0.003(3) 0.003(2) 0.009(3)
C16 0.043(3) 0.049(3) 0.046(3) -0.002(2) 0.006(2) 0.010(2)

loop_
_atom_type_symbol
_atom_type_description
_atom_type_scat_dispersion_real
_atom_type_scat_dispersion_imag
_atom_type_scat_source
C C 0.0033 0.0016 'International Tables Vol C Tables 4.2.6.8 and 6.1.1.4'
H H 0.0000 0.0000 'International Tables Vol C Tables 4.2.6.8 and 6.1.1.4'
N N 0.0061 0.0033 'International Tables Vol C Tables 4.2.6.8 and 6.1.1.4'
Br Br -0.2901 2.4595 'International Tables Vol C Tables 4.2.6.8 and 6.1.1.4'

loop_
_geom_angle_atom_site_label_1
_geom_angle_atom_site_label_2
_geom_angle_atom_site_label_3
_geom_angle
C16 N1 C5 108.9(4)
C16 N1 C4 125.6(4)
C5 N1 C4 125.5(4)
C2 C1 Br1 109.7(4)
C2 C1 H1A 109.7
Br1 C1 H1A 109.7
C2 C1 H1B 109.7
Br1 C1 H1B 109.7
H1A C1 H1B 108.2
C1 C2 C3 110.0(4)
C1 C2 H2A 109.7
C3 C2 H2A 109.7
C1 C2 H2B 109.7
C3 C2 H2B 109.7
H2A C2 H2B 108.2
C4 C3 C2 111.6(4)
C4 C3 H3A 109.3
C2 C3 H3A 109.3
C4 C3 H3B 109.3
C2 C3 H3B 109.3
H3A C3 H3B 108.0
N1 C4 C3 113.0(4)
N1 C4 H4A 109.0
C3 C4 H4A 109.0
N1 C4 H4B 109.0
C3 C4 H4B 109.0
H4A C4 H4B 107.8
N1 C5 C6 129.1(5)
N1 C5 C10 109.5(4)
C6 C5 C10 121.4(5)
C5 C6 C7 117.4(6)
C5 C6 H6 121.3
C7 C6 H6 121.3
C6 C7 C8 121.0(7)
C6 C7 H7 119.5
C8 C7 H7 119.5
C9 C8 C7 121.5(6)
C9 C8 H8 119.2
C7 C8 H8 119.2
C8 C9 C10 118.5(6)
C8 C9 H9 120.7
C10 C9 H9 120.7
C9 C10 C5 120.1(5)
C9 C10 C11 133.9(5)
C5 C10 C11 106.0(4)
C12 C11 C16 118.5(5)
C12 C11 C10 134.4(5)
C16 C11 C10 107.1(4)
C13 C12 C11 119.4(5)
C13 C12 H12 120.3
C11 C12 H12 120.3
C12 C13 C14 121.3(5)
C12 C13 H13 119.4
C14 C13 H13 119.4
C15 C14 C13 120.6(5)
C15 C14 H14 119.7
C13 C14 H14 119.7
C14 C15 C16 118.6(4)
C14 C15 H15 120.7
C16 C15 H15 120.7
C15 C16 N1 129.8(4)
C15 C16 C11 121.6(4)
N1 C16 C11 108.5(4)

loop_
_geom_bond_atom_site_label_1
_geom_bond_atom_site_label_2
_geom_bond_distance
Br1 C1 1.968(5)
N1 C16 1.372(5)
N1 C5 1.377(5)
N1 C4 1.465(5)
C1 C2 1.447(7)
C1 H1A 0.9700
C1 H1B 0.9700
C2 C3 1.575(6)
C2 H2A 0.9700
C2 H2B 0.9700
C3 C4 1.507(6)
C3 H3A 0.9700
C3 H3B 0.9700
C4 H4A 0.9700
C4 H4B 0.9700
C5 C6 1.382(6)
C5 C10 1.403(6)
C6 C7 1.386(8)
C6 H6 0.9300
C7 C8 1.394(10)
C7 H7 0.9300
C8 C9 1.361(9)
C8 H8 0.9300
C9 C10 1.386(7)
C9 H9 0.9300
C10 C11 1.437(7)
C11 C12 1.391(7)
C11 C16 1.411(6)
C12 C13 1.358(7)
C12 H12 0.9300
C13 C14 1.392(8)
C13 H13 0.9300
C14 C15 1.367(6)
C14 H14 0.9300
C15 C16 1.368(6)
C15 H15 0.9300

loop_
_geom_torsion_atom_site_label_1
_geom_torsion_atom_site_label_2
_geom_torsion_atom_site_label_3
_geom_torsion_atom_site_label_4
_geom_torsion
Br1 C1 C2 C3 178.5(3)
C1 C2 C3 C4 80.9(5)
C16 N1 C4 C3 -83.0(5)
C5 N1 C4 C3 96.9(5)
C2 C3 C4 N1 176.7(4)
C16 N1 C5 C6 179.6(4)
C4 N1 C5 C6 -0.3(7)
C16 N1 C5 C10 -0.2(5)
C4 N1 C5 C10 179.8(4)
N1 C5 C6 C7 -180.0(5)
C10 C5 C6 C7 -0.2(7)
C5 C6 C7 C8 -0.6(8)
C6 C7 C8 C9 0.6(10)
C7 C8 C9 C10 0.1(9)
C8 C9 C10 C5 -0.9(7)
C8 C9 C10 C11 179.9(5)
N1 C5 C10 C9 -179.2(4)
C6 C5 C10 C9 0.9(7)
N1 C5 C10 C11 0.2(5)
C6 C5 C10 C11 -179.6(4)
C9 C10 C11 C12 -1.1(9)
C5 C10 C11 C12 179.6(5)
C9 C10 C11 C16 179.2(5)
C5 C10 C11 C16 -0.1(5)
C16 C11 C12 C13 -0.3(7)
C10 C11 C12 C13 180.0(5)
C11 C12 C13 C14 -0.3(8)
C12 C13 C14 C15 0.2(8)
C13 C14 C15 C16 0.6(7)
C14 C15 C16 N1 179.9(4)
C14 C15 C16 C11 -1.2(6)
C5 N1 C16 C15 179.2(4)
C4 N1 C16 C15 -0.9(7)
C5 N1 C16 C11 0.2(4)
C4 N1 C16 C11 -179.9(3)
C12 C11 C16 C15 1.1(6)
C10 C11 C16 C15 -179.1(4)
C12 C11 C16 N1 -179.8(3)
C10 C11 C16 N1 0.0(5)

loop_
_cod_related_entry_id
_cod_related_entry_database
_cod_related_entry_code
1 ChemSpider 14099989
